data_1507729
loop_
_publ_author_name
'Huang, Ping'
'Chen, Zhiyuan'
'Yang, Qin'
'Peng, Yiyuan'

_publ_section_title
;
 Silver Triflate and Palladium Acetate Co-catalyzed Reaction of
 N'-(2-Alkynylbenzylidene)hydrazide with N-Allyl Ynamide.
;
_journal_issue 11
_journal_name_full 'Organic letters'
_journal_page_first 2790
_journal_page_last 2793
_journal_paper_doi 10.1021/ol301023m
_journal_volume 14
_journal_year 2012
_chemical_formula_sum 'C34 H31 N3 O3 S'
_chemical_formula_weight 561.68
_chemical_name_systematic
; 
 ? 
;
_space_group_IT_number 14
_symmetry_cell_setting monoclinic
_symmetry_space_group_name_Hall '-P 2yn'
_symmetry_space_group_name_H-M 'P 1 21/n 1'
_atom_sites_solution_hydrogens geom
_atom_sites_solution_primary direct
_atom_sites_solution_secondary difmap
_audit_creation_method SHELXL-97
_cell_angle_alpha 90.00
_cell_angle_beta 99.406(5)
_cell_angle_gamma 90.00
_cell_formula_units_Z 4
_cell_length_a 10.193(4)
_cell_length_b 19.516(7)
_cell_length_c 15.403(5)
_cell_measurement_reflns_used 889
_cell_measurement_temperature 293(2)
_cell_measurement_theta_max 21.6652
_cell_measurement_theta_min 2.2385
_cell_volume 3022.9(19)
_computing_cell_refinement 'Bruker SMART'
_computing_data_collection 'Bruker SMART'
_computing_data_reduction 'Bruker SHELXTL'
_computing_molecular_graphics 'Bruker SHELXTL'
_computing_publication_material 'Bruker SHELXTL'
_computing_structure_refinement 'SHELXL-97 (Sheldrick, 1997)'
_computing_structure_solution 'SHELXS-97 (Sheldrick, 1990)'
_diffrn_ambient_temperature 293(2)
_diffrn_measured_fraction_theta_full 0.989
_diffrn_measured_fraction_theta_max 0.989
_diffrn_measurement_device_type 'CCD area detector'
_diffrn_measurement_method 'phi and omega scans'
_diffrn_radiation_monochromator graphite
_diffrn_radiation_source 'fine-focus sealed tube'
_diffrn_radiation_type MoK\a
_diffrn_radiation_wavelength 0.71073
_diffrn_reflns_av_R_equivalents 0.1033
_diffrn_reflns_av_sigmaI/netI 0.0812
_diffrn_reflns_limit_h_max 12
_diffrn_reflns_limit_h_min -11
_diffrn_reflns_limit_k_max 15
_diffrn_reflns_limit_k_min -23
_diffrn_reflns_limit_l_max 15
_diffrn_reflns_limit_l_min -18
_diffrn_reflns_number 14417
_diffrn_reflns_theta_full 25.02
_diffrn_reflns_theta_max 25.02
_diffrn_reflns_theta_min 2.09
_exptl_absorpt_coefficient_mu 0.145
_exptl_absorpt_correction_T_max 0.9729
_exptl_absorpt_correction_T_min 0.9701
_exptl_absorpt_correction_type multi-scan
_exptl_absorpt_process_details sadabs
_exptl_crystal_colour colorless
_exptl_crystal_density_diffrn 1.234
_exptl_crystal_density_method 'not measured'
_exptl_crystal_description block
_exptl_crystal_F_000 1184
_exptl_crystal_size_max 0.21
_exptl_crystal_size_mid 0.20
_exptl_crystal_size_min 0.19
_refine_diff_density_max 1.174
_refine_diff_density_min -0.400
_refine_diff_density_rms 0.110
_refine_ls_extinction_coef 0.027(4)
_refine_ls_extinction_expression Fc^*^=kFc[1+0.001xFc^2^\l^3^/sin(2\q)]^-1/4^
_refine_ls_extinction_method SHELXL
_refine_ls_goodness_of_fit_ref 0.929
_refine_ls_hydrogen_treatment constr
_refine_ls_matrix_type full
_refine_ls_number_parameters 382
_refine_ls_number_reflns 5280
_refine_ls_number_restraints 0
_refine_ls_restrained_S_all 0.929
_refine_ls_R_factor_all 0.1177
_refine_ls_R_factor_gt 0.0877
_refine_ls_shift/su_max 0.001
_refine_ls_shift/su_mean 0.000
_refine_ls_structure_factor_coef Fsqd
_refine_ls_weighting_details 'calc w=1/[\s^2^(Fo^2^)+(0.1908P)^2^+0.0000P] where P=(Fo^2^+2Fc^2^)/3'
_refine_ls_weighting_scheme calc
_refine_ls_wR_factor_gt 0.2214
_refine_ls_wR_factor_ref 0.2586
_reflns_number_gt 3272
_reflns_number_total 5280
_reflns_threshold_expression >2sigma(I)
_cod_data_source_file ol301023m_si_002.cif
_cod_data_source_block a20321b
_cod_depositor_comments
;
The following automatic conversions were performed:

'_symmetry_cell_setting' value 'Monoclinic' changed to 'monoclinic'
according to /home/saulius/struct/CIF-dictionaries/cif_core.dic
dictionary named 'cif_core.dic' version 2.4.1 from 2010-06-29.

Automatic conversion script
Id: cif_fix_values 1715 2011-07-08 13:25:40Z adriana 
;
_cod_original_cell_volume 3023.0(18)
_cod_original_sg_symbol_H-M P2(1)/n
_cod_database_code 1507729

loop_
_symmetry_equiv_pos_as_xyz
'x, y, z'
'-x+1/2, y+1/2, -z+1/2'
'-x, -y, -z'
'x-1/2, -y-1/2, z-1/2'

loop_
_atom_site_label
_atom_site_type_symbol
_atom_site_fract_x
_atom_site_fract_y
_atom_site_fract_z
_atom_site_U_iso_or_equiv
_atom_site_adp_type
_atom_site_occupancy
_atom_site_symmetry_multiplicity
_atom_site_calc_flag
_atom_site_refinement_flags
S1 S 0.38506(10) 0.24416(5) 0.08682(7) 0.0732(4) Uani 1 1 d .
O1 O 0.3503(3) 0.28646(14) 0.01088(17) 0.0834(8) Uani 1 1 d .
O2 O 0.4121(3) 0.17329(14) 0.0764(2) 0.1035(10) Uani 1 1 d .
N1 N 0.2357(2) 0.36149(12) 0.18920(17) 0.0561(7) Uani 1 1 d .
N2 N 0.2596(3) 0.24738(12) 0.14111(18) 0.0614(7) Uani 1 1 d .
N3 N 0.1418(2) 0.41064(12) 0.16995(16) 0.0518(6) Uani 1 1 d .
C1 C 0.3960(4) 0.47781(18) 0.2652(3) 0.0742(10) Uani 1 1 d .
H1 H 0.4109 0.4527 0.2165 0.089 Uiso 1 1 calc R
C2 C 0.5034(4) 0.5009(2) 0.3248(3) 0.0888(12) Uani 1 1 d .
H2 H 0.5895 0.4920 0.3152 0.107 Uiso 1 1 calc R
C3 C 0.4837(6) 0.5366(2) 0.3972(3) 0.0955(14) Uani 1 1 d .
H3 H 0.5562 0.5514 0.4375 0.115 Uiso 1 1 calc R
C4 C 0.3550(6) 0.5510(2) 0.4111(3) 0.0944(14) Uani 1 1 d .
H4 H 0.3414 0.5758 0.4604 0.113 Uiso 1 1 calc R
C5 C 0.2482(4) 0.52857(18) 0.3518(2) 0.0730(10) Uani 1 1 d .
H5 H 0.1623 0.5381 0.3614 0.088 Uiso 1 1 calc R
C6 C 0.2673(3) 0.49134(16) 0.2768(2) 0.0605(8) Uani 1 1 d .
C7 C 0.1511(3) 0.47477(15) 0.2110(2) 0.0572(8) Uani 1 1 d .
C8 C 0.0484(3) 0.51832(16) 0.1853(2) 0.0655(9) Uani 1 1 d .
H8 H 0.0508 0.5610 0.2124 0.079 Uiso 1 1 calc R
C9 C -0.0615(3) 0.50299(17) 0.1202(2) 0.0638(9) Uani 1 1 d .
C10 C -0.1616(4) 0.5509(2) 0.0915(3) 0.0828(11) Uani 1 1 d .
H10 H -0.1586 0.5934 0.1190 0.099 Uiso 1 1 calc R
C11 C -0.2626(5) 0.5372(2) 0.0248(3) 0.0918(13) Uani 1 1 d .
H11 H -0.3279 0.5698 0.0066 0.110 Uiso 1 1 calc R
C12 C -0.2666(4) 0.4739(2) -0.0155(3) 0.0883(12) Uani 1 1 d .
H12 H -0.3350 0.4644 -0.0617 0.106 Uiso 1 1 calc R
C13 C -0.1739(4) 0.42502(19) 0.0102(2) 0.0703(9) Uani 1 1 d .
H13 H -0.1798 0.3827 -0.0179 0.084 Uiso 1 1 calc R
C14 C -0.0692(3) 0.43827(16) 0.0791(2) 0.0580(8) Uani 1 1 d .
C15 C 0.0352(3) 0.38948(15) 0.10873(19) 0.0524(7) Uani 1 1 d .
C16 C 0.0634(3) 0.32186(15) 0.08784(19) 0.0548(8) Uani 1 1 d .
C17 C -0.0215(3) 0.27053(16) 0.0335(2) 0.0590(8) Uani 1 1 d .
C18 C -0.1441(4) 0.25273(18) 0.0538(2) 0.0715(10) Uani 1 1 d .
H18 H -0.1755 0.2746 0.1000 0.086 Uiso 1 1 calc R
C19 C -0.2206(4) 0.2026(2) 0.0063(3) 0.0857(12) Uani 1 1 d .
H19 H -0.3035 0.1914 0.0200 0.103 Uiso 1 1 calc R
C20 C -0.1735(5) 0.1691(2) -0.0620(3) 0.0847(12) Uani 1 1 d .
H20 H -0.2239 0.1349 -0.0937 0.102 Uiso 1 1 calc R
C21 C -0.0543(5) 0.1865(2) -0.0817(3) 0.0824(11) Uani 1 1 d .
H21 H -0.0230 0.1641 -0.1275 0.099 Uiso 1 1 calc R
C22 C 0.0235(4) 0.23732(18) -0.0352(2) 0.0691(9) Uani 1 1 d .
H22 H 0.1053 0.2488 -0.0503 0.083 Uiso 1 1 calc R
C23 C 0.1876(3) 0.30948(15) 0.1385(2) 0.0531(7) Uani 1 1 d .
C24 C 0.2698(4) 0.20644(19) 0.2244(3) 0.0798(11) Uani 1 1 d .
H24A H 0.3254 0.1666 0.2201 0.096 Uiso 1 1 calc R
H24B H 0.3123 0.2341 0.2734 0.096 Uiso 1 1 calc R
C25 C 0.1395(5) 0.1840(2) 0.2415(3) 0.0910(12) Uani 1 1 d .
H25 H 0.0772 0.1721 0.1928 0.109 Uiso 1 1 calc R
C26 C 0.1030(6) 0.1790(3) 0.3163(4) 0.1162(17) Uani 1 1 d .
H26 H 0.1633 0.1944 0.3642 0.139 Uiso 1 1 calc R
C27 C -0.0238(7) 0.1517(4) 0.3360(5) 0.166(3) Uani 1 1 d .
H27A H -0.0881 0.1505 0.2830 0.250 Uiso 1 1 calc R
H27B H -0.0558 0.1807 0.3784 0.250 Uiso 1 1 calc R
H27C H -0.0101 0.1062 0.3594 0.250 Uiso 1 1 calc R
C28 C 0.5236(3) 0.27981(19) 0.1535(2) 0.0670(9) Uani 1 1 d .
C29 C 0.5969(4) 0.2428(2) 0.2191(3) 0.0896(13) Uani 1 1 d .
H29 H 0.5745 0.1975 0.2279 0.108 Uiso 1 1 calc R
C30 C 0.7037(5) 0.2718(3) 0.2724(3) 0.1053(16) Uani 1 1 d .
H30 H 0.7498 0.2462 0.3184 0.126 Uiso 1 1 calc R
C31 C 0.7442(4) 0.3374(3) 0.2596(3) 0.0923(14) Uani 1 1 d .
C32 C 0.8662(5) 0.3653(4) 0.3148(4) 0.142(2) Uani 1 1 d .
H32A H 0.9435 0.3483 0.2936 0.213 Uiso 1 1 calc R
H32B H 0.8688 0.3512 0.3748 0.213 Uiso 1 1 calc R
H32C H 0.8649 0.4145 0.3117 0.213 Uiso 1 1 calc R
C33 C 0.6706(4) 0.3754(2) 0.1922(3) 0.0825(11) Uani 1 1 d .
H33 H 0.6956 0.4203 0.1824 0.099 Uiso 1 1 calc R
C34 C 0.5620(4) 0.3476(2) 0.1401(3) 0.0737(10) Uani 1 1 d .
H34 H 0.5134 0.3738 0.0956 0.088 Uiso 1 1 calc R
O3 O 0.0319(5) 0.47204(19) 0.5082(3) 0.0757(15) Uani 0.50 1 d P
H3A H 0.0452 0.4291 0.5117 0.091 Uiso 0.50 1 d PR
H3B H 0.1068 0.4918 0.5219 0.091 Uiso 0.50 1 d PR
O4 O 0.8568(4) 0.5487(2) 0.3692(4) 0.0783(15) Uani 0.50 1 d P
H4A H 0.9228 0.5220 0.3694 0.094 Uiso 0.50 1 d PR
H4B H 0.8381 0.5660 0.3180 0.094 Uiso 0.50 1 d PR

loop_
_atom_site_aniso_label
_atom_site_aniso_U_11
_atom_site_aniso_U_22
_atom_site_aniso_U_33
_atom_site_aniso_U_23
_atom_site_aniso_U_13
_atom_site_aniso_U_12
S1 0.0780(7) 0.0572(6) 0.0898(7) -0.0096(5) 0.0303(5) 0.0097(4)
O1 0.0893(18) 0.091(2) 0.0738(16) 0.0011(14) 0.0255(13) 0.0001(14)
O2 0.116(2) 0.0605(17) 0.144(3) -0.0243(16) 0.051(2) 0.0190(15)
N1 0.0599(15) 0.0449(15) 0.0648(15) -0.0010(12) 0.0137(12) 0.0044(11)
N2 0.0695(17) 0.0387(14) 0.0787(17) 0.0016(12) 0.0206(14) 0.0045(11)
N3 0.0611(15) 0.0385(14) 0.0583(14) -0.0026(11) 0.0170(12) 0.0028(11)
C1 0.078(2) 0.059(2) 0.084(2) -0.0063(18) 0.008(2) 0.0007(17)
C2 0.080(3) 0.070(3) 0.107(3) -0.001(2) -0.012(2) 0.000(2)
C3 0.111(4) 0.076(3) 0.086(3) 0.000(2) -0.024(3) -0.011(2)
C4 0.141(4) 0.067(3) 0.072(2) -0.008(2) 0.007(3) -0.011(3)
C5 0.101(3) 0.056(2) 0.063(2) -0.0029(17) 0.017(2) -0.0037(18)
C6 0.076(2) 0.0380(17) 0.0674(19) -0.0003(14) 0.0120(16) -0.0014(14)
C7 0.0663(19) 0.0409(17) 0.0669(19) -0.0054(14) 0.0181(16) -0.0015(14)
C8 0.076(2) 0.0374(17) 0.085(2) -0.0072(15) 0.0185(19) 0.0033(15)
C9 0.063(2) 0.0514(19) 0.079(2) 0.0034(16) 0.0183(17) 0.0069(15)
C10 0.083(3) 0.058(2) 0.109(3) 0.006(2) 0.020(2) 0.0163(19)
C11 0.079(3) 0.074(3) 0.121(4) 0.023(3) 0.012(3) 0.019(2)
C12 0.076(3) 0.092(3) 0.092(3) 0.018(2) -0.001(2) 0.006(2)
C13 0.074(2) 0.064(2) 0.071(2) 0.0081(17) 0.0078(18) 0.0021(17)
C14 0.0622(19) 0.0505(18) 0.0645(19) 0.0060(15) 0.0197(16) 0.0008(14)
C15 0.0567(17) 0.0458(17) 0.0567(16) 0.0010(14) 0.0148(14) -0.0004(13)
C16 0.066(2) 0.0446(17) 0.0573(17) -0.0058(13) 0.0207(15) -0.0023(13)
C17 0.070(2) 0.0495(17) 0.0584(17) -0.0035(15) 0.0125(15) 0.0011(15)
C18 0.074(2) 0.065(2) 0.079(2) -0.0154(18) 0.0242(18) -0.0083(17)
C19 0.083(3) 0.076(3) 0.099(3) -0.015(2) 0.017(2) -0.025(2)
C20 0.096(3) 0.065(2) 0.088(3) -0.015(2) 0.000(2) -0.019(2)
C21 0.107(3) 0.069(2) 0.071(2) -0.0202(19) 0.013(2) 0.003(2)
C22 0.081(2) 0.063(2) 0.0642(19) -0.0073(17) 0.0159(17) 0.0010(17)
C23 0.0642(19) 0.0389(16) 0.0596(17) -0.0040(13) 0.0201(15) 0.0012(13)
C24 0.093(3) 0.053(2) 0.096(3) 0.0104(19) 0.023(2) 0.0100(18)
C25 0.105(3) 0.072(3) 0.103(3) 0.013(2) 0.037(3) 0.007(2)
C26 0.144(5) 0.111(4) 0.103(3) 0.029(3) 0.048(3) 0.027(3)
C27 0.177(6) 0.156(6) 0.196(6) 0.056(5) 0.122(5) 0.058(5)
C28 0.067(2) 0.060(2) 0.080(2) 0.0041(18) 0.0296(17) 0.0144(16)
C29 0.072(3) 0.080(3) 0.121(3) 0.036(3) 0.028(2) 0.019(2)
C30 0.072(3) 0.142(5) 0.106(3) 0.044(3) 0.028(3) 0.020(3)
C31 0.064(2) 0.130(4) 0.087(3) -0.011(3) 0.026(2) 0.002(2)
C32 0.091(4) 0.223(8) 0.109(4) -0.003(4) 0.003(3) -0.017(4)
C33 0.069(2) 0.088(3) 0.095(3) -0.003(2) 0.026(2) -0.003(2)
C34 0.070(2) 0.070(2) 0.084(2) 0.0080(19) 0.0225(19) 0.0115(18)
O3 0.120(4) 0.045(2) 0.083(3) -0.008(2) 0.079(3) -0.033(3)
O4 0.044(2) 0.047(3) 0.147(4) -0.034(3) 0.021(3) -0.0229(18)

loop_
_atom_type_symbol
_atom_type_description
_atom_type_scat_dispersion_real
_atom_type_scat_dispersion_imag
_atom_type_scat_source
C C 0.0033 0.0016 'International Tables Vol C Tables 4.2.6.8 and 6.1.1.4'
H H 0.0000 0.0000 'International Tables Vol C Tables 4.2.6.8 and 6.1.1.4'
N N 0.0061 0.0033 'International Tables Vol C Tables 4.2.6.8 and 6.1.1.4'
O O 0.0106 0.0060 'International Tables Vol C Tables 4.2.6.8 and 6.1.1.4'
S S 0.1246 0.1234 'International Tables Vol C Tables 4.2.6.8 and 6.1.1.4'

loop_
_geom_angle_atom_site_label_1
_geom_angle_atom_site_label_2
_geom_angle_atom_site_label_3
_geom_angle
_geom_angle_site_symmetry_1
O2 S1 O1 119.68(19) .
O2 S1 N2 106.05(16) .
O1 S1 N2 106.61(15) .
O2 S1 C28 107.46(18) .
O1 S1 C28 108.62(17) .
N2 S1 C28 107.92(15) .
C23 N1 N3 103.5(2) .
C23 N2 C24 116.4(3) .
C23 N2 S1 117.6(2) .
C24 N2 S1 117.7(2) .
N1 N3 C15 112.8(2) .
N1 N3 C7 122.8(3) .
C15 N3 C7 124.3(3) .
C6 C1 C2 121.2(4) .
C6 C1 H1 119.4 .
C2 C1 H1 119.4 .
C3 C2 C1 120.3(4) .
C3 C2 H2 119.8 .
C1 C2 H2 119.8 .
C2 C3 C4 120.0(4) .
C2 C3 H3 120.0 .
C4 C3 H3 120.0 .
C5 C4 C3 119.8(4) .
C5 C4 H4 120.1 .
C3 C4 H4 120.1 .
C4 C5 C6 120.7(4) .
C4 C5 H5 119.7 .
C6 C5 H5 119.7 .
C1 C6 C5 118.0(3) .
C1 C6 C7 123.2(3) .
C5 C6 C7 118.6(3) .
C8 C7 N3 115.9(3) .
C8 C7 C6 124.2(3) .
N3 C7 C6 119.9(3) .
C7 C8 C9 124.1(3) .
C7 C8 H8 117.9 .
C9 C8 H8 117.9 .
C10 C9 C8 122.5(3) .
C10 C9 C14 118.2(3) .
C8 C9 C14 119.3(3) .
C11 C10 C9 122.1(4) .
C11 C10 H10 119.0 .
C9 C10 H10 119.0 .
C10 C11 C12 118.6(4) .
C10 C11 H11 120.7 .
C12 C11 H11 120.7 .
C13 C12 C11 122.1(4) .
C13 C12 H12 119.0 .
C11 C12 H12 119.0 .
C12 C13 C14 120.0(4) .
C12 C13 H13 120.0 .
C14 C13 H13 120.0 .
C13 C14 C9 119.0(3) .
C13 C14 C15 123.2(3) .
C9 C14 C15 117.7(3) .
N3 C15 C16 105.7(3) .
N3 C15 C14 118.4(3) .
C16 C15 C14 135.8(3) .
C23 C16 C15 103.7(3) .
C23 C16 C17 126.1(3) .
C15 C16 C17 129.9(3) .
C22 C17 C18 118.7(3) .
C22 C17 C16 120.7(3) .
C18 C17 C16 120.4(3) .
C17 C18 C19 120.7(3) .
C17 C18 H18 119.7 .
C19 C18 H18 119.7 .
C18 C19 C20 120.0(4) .
C18 C19 H19 120.0 .
C20 C19 H19 120.0 .
C21 C20 C19 119.2(3) .
C21 C20 H20 120.4 .
C19 C20 H20 120.4 .
C20 C21 C22 121.6(4) .
C20 C21 H21 119.2 .
C22 C21 H21 119.2 .
C17 C22 C21 119.7(4) .
C17 C22 H22 120.1 .
C21 C22 H22 120.1 .
N1 C23 C16 114.3(3) .
N1 C23 N2 120.0(3) .
C16 C23 N2 125.7(3) .
C25 C24 N2 112.1(3) .
C25 C24 H24A 109.2 .
N2 C24 H24A 109.2 .
C25 C24 H24B 109.2 .
N2 C24 H24B 109.2 .
H24A C24 H24B 107.9 .
C26 C25 C24 126.5(5) .
C26 C25 H25 116.7 .
C24 C25 H25 116.7 .
C25 C26 C27 127.6(6) .
C25 C26 H26 116.2 .
C27 C26 H26 116.2 .
C26 C27 H27A 109.5 .
C26 C27 H27B 109.5 .
H27A C27 H27B 109.5 .
C26 C27 H27C 109.5 .
H27A C27 H27C 109.5 .
H27B C27 H27C 109.5 .
C29 C28 C34 118.4(4) .
C29 C28 S1 121.2(3) .
C34 C28 S1 120.4(3) .
C28 C29 C30 120.7(4) .
C28 C29 H29 119.7 .
C30 C29 H29 119.7 .
C31 C30 C29 121.8(4) .
C31 C30 H30 119.1 .
C29 C30 H30 119.1 .
C30 C31 C33 117.9(4) .
C30 C31 C32 120.2(5) .
C33 C31 C32 121.9(6) .
C31 C32 H32A 109.5 .
C31 C32 H32B 109.5 .
H32A C32 H32B 109.5 .
C31 C32 H32C 109.5 .
H32A C32 H32C 109.5 .
H32B C32 H32C 109.5 .
C34 C33 C31 120.7(4) .
C34 C33 H33 119.6 .
C31 C33 H33 119.6 .
C33 C34 C28 120.4(4) .
C33 C34 H34 119.8 .
C28 C34 H34 119.8 .
O3 O3 H3A 158.2 3_566
O3 O3 H3B 94.0 3_566
H3A O3 H3B 107.7 .
H4A O4 H4B 107.7 .

loop_
_geom_bond_atom_site_label_1
_geom_bond_atom_site_label_2
_geom_bond_distance
_geom_bond_site_symmetry_2
S1 O2 1.425(3) .
S1 O1 1.428(3) .
S1 N2 1.640(3) .
S1 C28 1.749(4) .
N1 C23 1.325(4) .
N1 N3 1.353(3) .
N2 C23 1.414(4) .
N2 C24 1.500(5) .
N3 C15 1.380(4) .
N3 C7 1.399(4) .
C1 C6 1.378(5) .
C1 C2 1.384(6) .
C1 H1 0.9300 .
C2 C3 1.356(7) .
C2 H2 0.9300 .
C3 C4 1.393(7) .
C3 H3 0.9300 .
C4 C5 1.374(6) .
C4 H4 0.9300 .
C5 C6 1.404(5) .
C5 H5 0.9300 .
C6 C7 1.464(5) .
C7 C8 1.356(5) .
C8 C9 1.409(5) .
C8 H8 0.9300 .
C9 C10 1.400(5) .
C9 C14 1.409(5) .
C10 C11 1.357(6) .
C10 H10 0.9300 .
C11 C12 1.380(6) .
C11 H11 0.9300 .
C12 C13 1.355(5) .
C12 H12 0.9300 .
C13 C14 1.401(5) .
C13 H13 0.9300 .
C14 C15 1.445(4) .
C15 C16 1.400(4) .
C16 C23 1.395(5) .
C16 C17 1.488(4) .
C17 C22 1.381(5) .
C17 C18 1.382(5) .
C18 C19 1.383(5) .
C18 H18 0.9300 .
C19 C20 1.389(6) .
C19 H19 0.9300 .
C20 C21 1.343(6) .
C20 H20 0.9300 .
C21 C22 1.393(5) .
C21 H21 0.9300 .
C22 H22 0.9300 .
C24 C25 1.463(6) .
C24 H24A 0.9700 .
C24 H24B 0.9700 .
C25 C26 1.271(6) .
C25 H25 0.9300 .
C26 C27 1.475(8) .
C26 H26 0.9300 .
C27 H27A 0.9600 .
C27 H27B 0.9600 .
C27 H27C 0.9600 .
C28 C29 1.362(5) .
C28 C34 1.405(5) .
C29 C30 1.374(7) .
C29 H29 0.9300 .
C30 C31 1.368(7) .
C30 H30 0.9300 .
C31 C33 1.392(6) .
C31 C32 1.491(7) .
C32 H32A 0.9600 .
C32 H32B 0.9600 .
C32 H32C 0.9600 .
C33 C34 1.369(5) .
C33 H33 0.9300 .
C34 H34 0.9300 .
O3 O3 1.275(9) 3_566
O3 H3A 0.8500 .
O3 H3B 0.8500 .
O4 H4A 0.8501 .
O4 H4B 0.8500 .
